data_2218278
loop_
_publ_author_name
'Zhou, Chun-Shan'
'Huang, Xue-Ying'
'Meng, Xiang-Gao'

_publ_section_title
;
 2,2'-(Iminodimethylene)dibenzimidazolium bis(perchlorate) methanol
 solvate
;
_journal_coeditor_code WN2246
_journal_issue 5
_journal_name_full 'Acta Crystallographica Section E'
_journal_page_first o791
_journal_page_last o792
_journal_paper_doi 10.1107/S1600536808008519
_journal_volume 64
_journal_year 2008
_chemical_formula_iupac 'C16 H17 N5 2+, 2Cl O4 -, C H4 O'
_chemical_formula_moiety 'C16 H17 N5 2+, 2(Cl O4 -), C H4 O'
_chemical_formula_sum 'C17 H21 Cl2 N5 O9'
_chemical_formula_weight 510.29
_chemical_name_systematic
;
2,2'-(Iminodimethylene)dibenzimidazolium bis(perchlorate) methanol solvate
;
_space_group_IT_number 14
_symmetry_cell_setting monoclinic
_symmetry_space_group_name_Hall '-P 2yn'
_symmetry_space_group_name_H-M 'P 1 21/n 1'
_atom_sites_solution_hydrogens geom
_atom_sites_solution_primary direct
_atom_sites_solution_secondary difmap
_audit_creation_method SHELXL-97
_cell_angle_alpha 90.00
_cell_angle_beta 102.9440(10)
_cell_angle_gamma 90.00
_cell_formula_units_Z 4
_cell_length_a 8.3359(4)
_cell_length_b 18.0323(8)
_cell_length_c 14.8532(7)
_cell_measurement_reflns_used 7139
_cell_measurement_temperature 295(2)
_cell_measurement_theta_max 25.17
_cell_measurement_theta_min 2.26
_cell_volume 2175.93(18)
_computing_cell_refinement 'SAINT-Plus (Bruker, 2001)'
_computing_data_collection 'SMART (Bruker, 2001)'
_computing_data_reduction 'SAINT-Plus (Bruker, 2001)'
_computing_molecular_graphics 'PLATON (Spek, 2003)'
_computing_publication_material 'PLATON (Spek, 2003)'
_computing_structure_refinement 'SHELXL97 (Sheldrick, 2008)'
_computing_structure_solution 'SHELXS97 (Sheldrick, 2008)'
_diffrn_ambient_temperature 295(2)
_diffrn_measured_fraction_theta_full 0.991
_diffrn_measured_fraction_theta_max 0.991
_diffrn_measurement_device_type 'Bruker SMART APEX CCD area-detector'
_diffrn_measurement_method '0.3\% wide \w exposures'
_diffrn_radiation_monochromator graphite
_diffrn_radiation_source 'fine focus sealed Siemens Mo tube'
_diffrn_radiation_type 'Mo K\a'
_diffrn_radiation_wavelength 0.71073
_diffrn_reflns_av_R_equivalents 0.0691
_diffrn_reflns_av_sigmaI/netI 0.0458
_diffrn_reflns_limit_h_max 10
_diffrn_reflns_limit_h_min -10
_diffrn_reflns_limit_k_max 21
_diffrn_reflns_limit_k_min -23
_diffrn_reflns_limit_l_max 19
_diffrn_reflns_limit_l_min -19
_diffrn_reflns_number 24553
_diffrn_reflns_theta_full 27.50
_diffrn_reflns_theta_max 27.50
_diffrn_reflns_theta_min 1.80
_exptl_absorpt_coefficient_mu 0.359
_exptl_absorpt_correction_T_max 0.9316
_exptl_absorpt_correction_T_min 0.8998
_exptl_absorpt_correction_type multi-scan
_exptl_absorpt_process_details '(SADABS; Sheldrick, 1997)'
_exptl_crystal_colour colorless
_exptl_crystal_density_diffrn 1.558
_exptl_crystal_density_method 'not measured'
_exptl_crystal_description block
_exptl_crystal_F_000 1056
_exptl_crystal_size_max 0.30
_exptl_crystal_size_mid 0.20
_exptl_crystal_size_min 0.20
_refine_diff_density_max 0.257
_refine_diff_density_min -0.228
_refine_ls_extinction_method none
_refine_ls_goodness_of_fit_ref 1.020
_refine_ls_hydrogen_treatment mixed
_refine_ls_matrix_type full
_refine_ls_number_parameters 317
_refine_ls_number_reflns 4957
_refine_ls_number_restraints 5
_refine_ls_restrained_S_all 1.021
_refine_ls_R_factor_all 0.0793
_refine_ls_R_factor_gt 0.0573
_refine_ls_shift/su_max 0.001
_refine_ls_shift/su_mean 0.000
_refine_ls_structure_factor_coef Fsqd
_refine_ls_weighting_details 'calc w=1/[\s^2^(Fo^2^)+(0.1086P)^2^] where P=(Fo^2^+2Fc^2^)/3'
_refine_ls_weighting_scheme calc
_refine_ls_wR_factor_gt 0.1563
_refine_ls_wR_factor_ref 0.1687
_reflns_number_gt 3479
_reflns_number_total 4957
_reflns_threshold_expression I>2\s(I)
_cod_data_source_file wn2246.cif
_cod_data_source_block I
_cod_depositor_comments
;
The following automatic conversions were performed:
'_symmetry_cell_setting' value 'Monoclinic' changed to 'monoclinic'
according to '/home/saulius/struct/CIF-dictionaries/cif_core.dic'
dictionary named 'cif_core.dic' version 2.4.1 from 2010-06-29.

Automatic conversion script
Id: cif_fix_enum 1527 2010-12-29 10:47:43Z saulius 

The following automatic conversions were performed:

'_symmetry_cell_setting' value 'Monoclinic' changed to 'monoclinic'
according to /home/saulius/struct/CIF-dictionaries/cif_core.dic
dictionary named 'cif_core.dic' version 2.4.1 from 2010-06-29.

Automatic conversion script
Id: cif_fix_values 1715 2011-07-08 13:25:40Z adriana 
;
_cod_original_cell_volume 2175.89(18)
_cod_original_sg_symbol_H-M 'P 21/n'
_cod_database_code 2218278
_cod_database_fobs_code 2218278

loop_
_symmetry_equiv_pos_as_xyz
'x, y, z'
'-x+1/2, y+1/2, -z+1/2'
'-x, -y, -z'
'x-1/2, -y-1/2, z-1/2'

loop_
_atom_site_type_symbol
_atom_site_label
_atom_site_fract_x
_atom_site_fract_y
_atom_site_fract_z
_atom_site_U_iso_or_equiv
_atom_site_adp_type
_atom_site_calc_flag
_atom_site_refinement_flags
_atom_site_occupancy
C C1 0.2809(3) 0.30786(14) 0.38370(17) 0.0497(6) Uani d . 1
H H1A 0.1809 0.2888 0.3983 0.060 Uiso calc R 1
H H1B 0.3586 0.3183 0.4414 0.060 Uiso calc R 1
C C2 0.3517(3) 0.25067(13) 0.33135(15) 0.0396(5) Uani d . 1
C C3 0.4580(3) 0.14439(14) 0.29713(16) 0.0426(5) Uani d . 1
C C4 0.5154(3) 0.07295(14) 0.29609(19) 0.0519(6) Uani d . 1
H H4 0.5108 0.0394 0.3430 0.062 Uiso calc R 1
C C5 0.5799(3) 0.05391(15) 0.2218(2) 0.0582(7) Uani d . 1
H H5 0.6225 0.0065 0.2190 0.070 Uiso calc R 1
C C6 0.5829(4) 0.10337(16) 0.1514(2) 0.0605(7) Uani d . 1
H H6 0.6244 0.0875 0.1015 0.073 Uiso calc R 1
C C7 0.5271(3) 0.17525(15) 0.15176(17) 0.0520(6) Uani d . 1
H H7 0.5315 0.2085 0.1045 0.062 Uiso calc R 1
C C8 0.4636(3) 0.19489(13) 0.22791(15) 0.0411(5) Uani d . 1
C C9 0.2625(4) 0.44157(14) 0.38863(18) 0.0543(7) Uani d . 1
H H9A 0.3339 0.4307 0.4482 0.065 Uiso calc R 1
H H9B 0.1560 0.4563 0.3987 0.065 Uiso calc R 1
C C10 0.3339(3) 0.50353(14) 0.34394(15) 0.0418(5) Uani d . 1
C C11 0.4340(3) 0.61419(13) 0.32023(16) 0.0409(5) Uani d . 1
C C12 0.4887(3) 0.68676(14) 0.32554(17) 0.0499(6) Uani d . 1
H H12 0.4805 0.7175 0.3746 0.060 Uiso calc R 1
C C13 0.5561(3) 0.71112(15) 0.25419(18) 0.0541(7) Uani d . 1
H H13 0.5960 0.7594 0.2555 0.065 Uiso calc R 1
C C14 0.5658(3) 0.66542(15) 0.18039(18) 0.0531(6) Uani d . 1
H H14 0.6096 0.6845 0.1329 0.064 Uiso calc R 1
C C15 0.5131(3) 0.59301(14) 0.17489(17) 0.0489(6) Uani d . 1
H H15 0.5213 0.5625 0.1256 0.059 Uiso calc R 1
C C16 0.4468(3) 0.56799(13) 0.24711(15) 0.0393(5) Uani d . 1
C C17 0.2881(5) 0.3822(2) 0.0512(2) 0.0840(11) Uani d . 1
H H17A 0.1777 0.3890 0.0588 0.126 Uiso calc R 1
H H17B 0.2965 0.3352 0.0223 0.126 Uiso calc R 1
H H17C 0.3151 0.4212 0.0132 0.126 Uiso calc R 1
Cl Cl1 0.24642(8) 0.62635(4) 0.59521(4) 0.0481(2) Uani d . 1
Cl Cl2 0.31148(8) 0.10820(3) 0.57634(4) 0.0464(2) Uani d . 1
N N1 0.2440(3) 0.37571(11) 0.33106(14) 0.0445(5) Uani d . 1
H H1 0.145(4) 0.3694(14) 0.2981(19) 0.053 Uiso d . 1
N N2 0.3856(3) 0.18181(11) 0.36014(13) 0.0445(5) Uani d D 1
H H2A 0.358(3) 0.1635(15) 0.4057(14) 0.053 Uiso d D 1
N N3 0.3963(2) 0.26023(11) 0.25234(13) 0.0418(5) Uani d D 1
H H3A 0.388(3) 0.3016(10) 0.2272(16) 0.050 Uiso d D 1
N N4 0.3827(2) 0.49959(11) 0.26472(13) 0.0430(5) Uani d D 1
H H4A 0.380(3) 0.4598(11) 0.2328(15) 0.052 Uiso d D 1
N N5 0.3622(3) 0.57129(12) 0.37846(13) 0.0445(5) Uani d D 1
H H5A 0.326(3) 0.5852(15) 0.4229(14) 0.053 Uiso d D 1
O O1 0.3990(2) 0.38398(9) 0.13891(12) 0.0471(4) Uani d D 1
H H1C 0.493(2) 0.3935(16) 0.138(2) 0.071 Uiso d D 1
O O2 0.3285(3) 0.62766(13) 0.68957(15) 0.0858(7) Uani d . 1
O O3 0.0789(3) 0.63840(17) 0.58637(17) 0.1044(9) Uani d . 1
O O4 0.3121(3) 0.67790(18) 0.5420(2) 0.1118(10) Uani d . 1
O O5 0.2696(4) 0.55666(15) 0.55727(18) 0.1208(11) Uani d . 1
O O6 0.1832(3) 0.06270(12) 0.59527(17) 0.0829(7) Uani d . 1
O O7 0.4415(3) 0.11275(12) 0.65578(14) 0.0788(7) Uani d . 1
O O8 0.3685(3) 0.07408(13) 0.50223(13) 0.0738(6) Uani d . 1
O O9 0.2500(3) 0.17971(12) 0.54776(17) 0.0911(8) Uani d . 1

loop_
_atom_site_aniso_label
_atom_site_aniso_U_11
_atom_site_aniso_U_22
_atom_site_aniso_U_33
_atom_site_aniso_U_12
_atom_site_aniso_U_13
_atom_site_aniso_U_23
C1 0.0628(17) 0.0430(14) 0.0466(13) -0.0040(12) 0.0194(12) 0.0000(11)
C2 0.0370(12) 0.0417(13) 0.0399(11) -0.0063(10) 0.0083(9) 0.0020(10)
C3 0.0385(13) 0.0436(14) 0.0443(12) -0.0009(10) 0.0063(10) 0.0023(10)
C4 0.0530(16) 0.0385(14) 0.0611(15) -0.0012(12) 0.0063(12) 0.0027(12)
C5 0.0556(17) 0.0457(16) 0.0699(18) 0.0077(13) 0.0071(14) -0.0067(13)
C6 0.0521(17) 0.0680(19) 0.0644(17) 0.0004(14) 0.0195(14) -0.0169(15)
C7 0.0494(15) 0.0573(17) 0.0523(14) -0.0034(12) 0.0179(12) -0.0014(12)
C8 0.0393(13) 0.0391(13) 0.0448(12) -0.0058(10) 0.0090(10) -0.0014(10)
C9 0.0732(18) 0.0445(15) 0.0523(14) 0.0051(13) 0.0293(13) 0.0020(11)
C10 0.0393(13) 0.0446(14) 0.0425(11) 0.0077(10) 0.0111(9) 0.0020(10)
C11 0.0379(13) 0.0408(13) 0.0434(12) 0.0064(10) 0.0080(10) -0.0020(10)
C12 0.0479(15) 0.0427(14) 0.0573(15) 0.0036(11) 0.0077(12) -0.0119(11)
C13 0.0505(16) 0.0418(15) 0.0689(17) -0.0020(12) 0.0110(13) 0.0017(12)
C14 0.0544(16) 0.0513(16) 0.0579(15) 0.0056(12) 0.0217(12) 0.0084(12)
C15 0.0526(16) 0.0464(15) 0.0514(14) 0.0049(12) 0.0199(12) -0.0006(11)
C16 0.0389(12) 0.0353(13) 0.0444(12) 0.0070(9) 0.0108(10) -0.0002(9)
C17 0.073(2) 0.125(3) 0.0535(17) 0.0090(19) 0.0120(16) 0.0070(17)
Cl1 0.0421(4) 0.0612(4) 0.0436(3) -0.0032(3) 0.0155(3) -0.0038(3)
Cl2 0.0510(4) 0.0450(4) 0.0454(3) 0.0006(3) 0.0152(3) 0.0041(2)
N1 0.0399(12) 0.0494(13) 0.0428(11) 0.0018(9) 0.0065(9) 0.0017(9)
N2 0.0504(12) 0.0419(12) 0.0428(10) -0.0047(9) 0.0136(9) 0.0048(9)
N3 0.0438(11) 0.0364(11) 0.0450(11) -0.0017(9) 0.0099(9) 0.0074(8)
N4 0.0492(12) 0.0371(11) 0.0450(10) 0.0043(9) 0.0157(9) -0.0054(8)
N5 0.0499(12) 0.0450(12) 0.0419(11) 0.0085(9) 0.0171(9) -0.0037(9)
O1 0.0502(11) 0.0517(11) 0.0431(9) -0.0006(8) 0.0184(8) 0.0030(7)
O2 0.0842(17) 0.118(2) 0.0479(12) -0.0101(13) -0.0010(11) -0.0106(11)
O3 0.0471(14) 0.181(3) 0.0882(17) 0.0107(15) 0.0230(12) 0.0009(16)
O4 0.0934(19) 0.131(2) 0.1124(19) -0.0257(16) 0.0253(16) 0.0449(17)
O5 0.195(3) 0.090(2) 0.0883(17) 0.0224(19) 0.0562(19) -0.0256(14)
O6 0.0794(15) 0.0663(15) 0.1205(18) -0.0110(11) 0.0595(14) -0.0011(12)
O7 0.0794(16) 0.0883(16) 0.0576(12) 0.0054(12) -0.0081(11) -0.0067(10)
O8 0.0842(15) 0.0842(15) 0.0617(12) -0.0034(12) 0.0350(11) -0.0092(11)
O9 0.119(2) 0.0498(13) 0.0938(17) 0.0148(13) 0.0018(14) 0.0128(11)

loop_
_atom_type_symbol
_atom_type_description
_atom_type_scat_dispersion_real
_atom_type_scat_dispersion_imag
_atom_type_scat_source
C C 0.0033 0.0016 'International Tables Vol C Tables 4.2.6.8 and 6.1.1.4'
H H 0.0000 0.0000 'International Tables Vol C Tables 4.2.6.8 and 6.1.1.4'
N N 0.0061 0.0033 'International Tables Vol C Tables 4.2.6.8 and 6.1.1.4'
O O 0.0106 0.0060 'International Tables Vol C Tables 4.2.6.8 and 6.1.1.4'
Cl Cl 0.1484 0.1585 'International Tables Vol C Tables 4.2.6.8 and 6.1.1.4'

loop_
_geom_angle_atom_site_label_1
_geom_angle_atom_site_label_2
_geom_angle_atom_site_label_3
_geom_angle
_geom_angle_publ_flag
N1 C1 C2 111.35(19) no
N1 C1 H1A 109.4 no
C2 C1 H1A 109.4 no
N1 C1 H1B 109.4 no
C2 C1 H1B 109.4 no
H1A C1 H1B 108.0 no
N3 C2 N2 109.1(2) no
N3 C2 C1 126.7(2) no
N2 C2 C1 124.2(2) no
C4 C3 C8 122.6(2) no
C4 C3 N2 131.6(2) no
C8 C3 N2 105.8(2) no
C5 C4 C3 116.3(2) no
C5 C4 H4 121.9 no
C3 C4 H4 121.9 no
C4 C5 C6 121.6(3) no
C4 C5 H5 119.2 no
C6 C5 H5 119.2 no
C7 C6 C5 122.8(3) no
C7 C6 H6 118.6 no
C5 C6 H6 118.6 no
C6 C7 C8 115.5(2) no
C6 C7 H7 122.2 no
C8 C7 H7 122.2 no
C3 C8 N3 106.4(2) no
C3 C8 C7 121.1(2) no
N3 C8 C7 132.5(2) no
N1 C9 C10 110.6(2) no
N1 C9 H9A 109.5 no
C10 C9 H9A 109.5 no
N1 C9 H9B 109.5 no
C10 C9 H9B 109.5 no
H9A C9 H9B 108.1 no
N5 C10 N4 109.1(2) no
N5 C10 C9 125.0(2) no
N4 C10 C9 125.9(2) no
C12 C11 N5 132.3(2) no
C12 C11 C16 122.0(2) no
N5 C11 C16 105.7(2) no
C13 C12 C11 116.4(2) no
C13 C12 H12 121.8 no
C11 C12 H12 121.8 no
C12 C13 C14 121.6(2) no
C12 C13 H13 119.2 no
C14 C13 H13 119.2 no
C15 C14 C13 122.4(2) no
C15 C14 H14 118.8 no
C13 C14 H14 118.8 no
C14 C15 C16 116.1(2) no
C14 C15 H15 121.9 no
C16 C15 H15 121.9 no
C15 C16 C11 121.5(2) no
C15 C16 N4 132.0(2) no
C11 C16 N4 106.50(19) no
O1 C17 H17A 109.5 no
O1 C17 H17B 109.5 no
H17A C17 H17B 109.5 no
O1 C17 H17C 109.5 no
H17A C17 H17C 109.5 no
H17B C17 H17C 109.5 no
O3 Cl1 O4 110.65(18) no
O3 Cl1 O5 109.08(19) no
O4 Cl1 O5 105.00(19) no
O3 Cl1 O2 110.09(15) no
O4 Cl1 O2 112.49(16) no
O5 Cl1 O2 109.37(16) no
O7 Cl2 O9 110.80(14) no
O7 Cl2 O6 109.72(15) no
O9 Cl2 O6 110.25(16) no
O7 Cl2 O8 110.00(14) no
O9 Cl2 O8 108.70(14) no
O6 Cl2 O8 107.30(13) no
C1 N1 C9 113.1(2) no
C1 N1 H1 104.8(17) no
C9 N1 H1 113.8(17) no
C2 N2 C3 109.28(19) no
C2 N2 H2A 123.9(19) no
C3 N2 H2A 126.5(19) no
C2 N3 C8 109.43(19) no
C2 N3 H3A 120.5(18) no
C8 N3 H3A 129.9(18) no
C10 N4 C16 109.0(2) no
C10 N4 H4A 123.9(17) no
C16 N4 H4A 127.0(17) no
C10 N5 C11 109.64(19) no
C10 N5 H5A 121.6(19) no
C11 N5 H5A 127.9(19) no
C17 O1 H1C 115(2) no

loop_
_geom_bond_atom_site_label_1
_geom_bond_atom_site_label_2
_geom_bond_distance
_geom_bond_publ_flag
N1 C1 1.448(3) no
N1 C9 1.451(3) no
N2 C2 1.323(3) no
N2 C3 1.396(3) no
N3 C2 1.320(3) no
N3 C8 1.388(3) no
N4 C10 1.330(3) no
N4 C16 1.392(3) no
N5 C10 1.326(3) no
N5 C11 1.392(3) no
C1 C2 1.491(3) no
C1 H1A 0.9700 no
C1 H1B 0.9700 no
C3 C4 1.375(3) no
C3 C8 1.382(3) no
C4 C5 1.375(4) no
C4 H4 0.9300 no
C5 C6 1.379(4) no
C5 H5 0.9300 no
C6 C7 1.377(4) no
C6 H6 0.9300 no
C7 C8 1.398(3) no
C7 H7 0.9300 no
C9 C10 1.490(3) no
C9 H9A 0.9700 no
C9 H9B 0.9700 no
C11 C12 1.382(3) no
C11 C16 1.392(3) no
C12 C13 1.378(3) no
C12 H12 0.9300 no
C13 C14 1.388(4) no
C13 H13 0.9300 no
C14 C15 1.374(4) no
C14 H14 0.9300 no
C15 C16 1.388(3) no
C15 H15 0.9300 no
C17 O1 1.419(4) no
C17 H17A 0.9600 no
C17 H17B 0.9600 no
C17 H17C 0.9600 no
Cl1 O3 1.390(2) no
Cl1 O4 1.408(2) no
Cl1 O5 1.408(2) no
Cl1 O2 1.416(2) no
Cl2 O7 1.414(2) no
Cl2 O9 1.417(2) no
Cl2 O6 1.425(2) no
Cl2 O8 1.4320(19) no
N1 H1 0.86(3) no
N2 H2A 0.831(16) no
N3 H3A 0.831(16) no
N4 H4A 0.857(16) no
N5 H5A 0.824(16) no
O1 H1C 0.805(17) no

loop_
_geom_hbond_atom_site_label_D
_geom_hbond_atom_site_label_H
_geom_hbond_atom_site_label_A
_geom_hbond_site_symmetry_A
_geom_hbond_distance_DH
_geom_hbond_distance_HA
_geom_hbond_distance_DA
_geom_hbond_angle_DHA
_geom_hbond_publ_flag
N1 H1 O7 4_565 0.86(3) 2.42(3) 3.200(3) 150(2) yes
N2 H2A O8 . 0.831(16) 2.15(2) 2.895(3) 150(3) yes
N2 H2A O9 . 0.831(16) 2.489(19) 3.233(3) 150(2) yes
N3 H3A O1 . 0.831(16) 1.996(17) 2.799(3) 162(2) yes
N4 H4A O1 . 0.857(16) 1.985(17) 2.823(3) 166(2) yes
N5 H5A O4 . 0.824(16) 2.46(2) 3.197(4) 150(2) yes
N5 H5A O5 . 0.824(16) 2.21(2) 2.939(3) 147(2) yes
O1 H1C O6 4_665 0.805(17) 2.00(2) 2.765(3) 159(3) yes

loop_
_geom_torsion_atom_site_label_1
_geom_torsion_atom_site_label_2
_geom_torsion_atom_site_label_3
_geom_torsion_atom_site_label_4
_geom_torsion
_geom_torsion_publ_flag
N1 C1 C2 N3 7.9(4) no
N1 C1 C2 N2 -174.9(2) no
C8 C3 C4 C5 0.2(4) no
N2 C3 C4 C5 179.7(2) no
C3 C4 C5 C6 -1.5(4) no
C4 C5 C6 C7 2.1(4) no
C5 C6 C7 C8 -1.2(4) no
C4 C3 C8 N3 -179.8(2) no
N2 C3 C8 N3 0.6(2) no
C4 C3 C8 C7 0.7(4) no
N2 C3 C8 C7 -178.9(2) no
C6 C7 C8 C3 -0.2(4) no
C6 C7 C8 N3 -179.5(3) no
N1 C9 C10 N5 178.4(2) no
N1 C9 C10 N4 -3.2(4) no
N5 C11 C12 C13 179.4(2) no
C16 C11 C12 C13 0.3(4) no
C11 C12 C13 C14 1.0(4) no
C12 C13 C14 C15 -1.6(4) no
C13 C14 C15 C16 0.9(4) no
C14 C15 C16 C11 0.4(4) no
C14 C15 C16 N4 -179.8(2) no
C12 C11 C16 C15 -1.0(4) no
N5 C11 C16 C15 179.7(2) no
C12 C11 C16 N4 179.1(2) no
N5 C11 C16 N4 -0.1(2) no
C2 C1 N1 C9 -148.2(2) no
C10 C9 N1 C1 142.0(2) no
N3 C2 N2 C3 0.7(3) no
C1 C2 N2 C3 -176.9(2) no
C4 C3 N2 C2 179.7(3) no
C8 C3 N2 C2 -0.8(3) no
N2 C2 N3 C8 -0.3(3) no
C1 C2 N3 C8 177.2(2) no
C3 C8 N3 C2 -0.2(3) no
C7 C8 N3 C2 179.2(2) no
N5 C10 N4 C16 0.3(3) no
C9 C10 N4 C16 -178.2(2) no
C15 C16 N4 C10 -179.9(2) no
C11 C16 N4 C10 -0.1(3) no
N4 C10 N5 C11 -0.4(3) no
C9 C10 N5 C11 178.1(2) no
C12 C11 N5 C10 -178.8(3) no
C16 C11 N5 C10 0.4(3) no

loop_
_cod_related_entry_id
_cod_related_entry_database
_cod_related_entry_code
1 ChemSpider 30655483
